data_9009985
loop_
_publ_author_name
'Ballirano, P.'
'Maras, A.'
'Marchetti, F.'
'Merlino, S.'
'Perchiazzi, N.'

_publ_section_title
;
 Rietveld refinement of chapmanite SbFe2Si2O8OH,
 a TO dioctahderal kaolinite-like mineral
;
_journal_name_full 'Powder Diffraction'
_journal_page_first 44
_journal_page_last 49
_journal_paper_doi 10.1017/S0885715600009751
_journal_volume 13
_journal_year 1998
_chemical_compound_source 'Tafone mine, Tucsany, Italy'
_chemical_formula_sum 'Fe2 H O9 Sb Si2'
_chemical_name_mineral Chapmanite
_space_group_IT_number 8
_symmetry_space_group_name_Hall 'C -2y'
_symmetry_space_group_name_H-M 'C 1 m 1'
_cell_angle_alpha 90
_cell_angle_beta 101.71
_cell_angle_gamma 90
_cell_formula_units_Z 2
_cell_length_a 5.225
_cell_length_b 8.997
_cell_length_c 7.780
_cell_volume 358.121
_database_code_amcsd 0015317
_exptl_crystal_density_diffrn 4.030
_cod_original_formula_sum 'Sb Fe2 Si2 O9 H'
_cod_database_code 9009985

loop_
_space_group_symop_operation_xyz
x,y,z
1/2+x,1/2+y,z
x,-y,z
1/2+x,1/2-y,z

loop_
_atom_site_label
_atom_site_fract_x
_atom_site_fract_y
_atom_site_fract_z
_atom_site_U_iso_or_equiv
_atom_site_type_symbol
_atom_site_attached_hydrogens
Sb 0.42300 0.50000 0.74200 0.03800 Sb 0
Fe 0.50500 0.16810 0.00530 0.03800 Fe 0
Si 0.29800 0.16700 0.36100 0.03800 Si 0
O1 0.29700 0.33370 -0.12700 0.03800 O 0
O2 0.29600 0.00000 -0.13000 0.03800 O 0
O3 0.22300 0.17050 0.14690 0.03800 O 0
O-H 0.69200 0.00000 0.14500 0.03800 O 1
O4 0.07300 0.25100 0.44100 0.03800 O 0
O5 0.32600 0.00000 0.43900 0.03800 O 0

loop_
_cod_changelog_entry_id
_cod_changelog_entry_author
_cod_changelog_entry_date
_cod_changelog_entry_text
1
;cod-tools version 3.8.0
Id: cif_guess_AMCSD_atom_types 9574 2023-05-10 09:00:05Z saulius
;
2023-05-10T18:52:18+03:00
;Derived atom types and hydrogen counts
from atom names that follow the AMCSD naming convention
(Wat == water, O-H == hydroxyl).
;

loop_
_cod_related_entry_id
_cod_related_entry_database
_cod_related_entry_code
1 AMCSD 0015317
